data_4304357
loop_
_publ_author_name
'Pei-Ying Lee'
'Lan-Chang Liang'

_publ_section_title
;
Nickel(II) Complexes Containing Bidentate Amido Phosphine Ligands Derived
from \a-Iminophosphorus Ylides: Synthesis and Structural Characterization
;
_journal_name_full 'Inorganic Chemistry'
_journal_page_first 749
_journal_page_last 758
_journal_paper_doi 10.1021/ic701836j
_journal_volume 47
_journal_year 2008
_chemical_formula_moiety 'C32 H29 N2 Ni1 P1'
_chemical_formula_sum 'C32 H29 N2 Ni P'
_chemical_formula_weight 531.25
_chemical_name_systematic
;
 ?
;
_space_group_IT_number 14
_symmetry_cell_setting monoclinic
_symmetry_space_group_name_Hall '-P 2yn'
_symmetry_space_group_name_H-M 'P 1 21/n 1'
_atom_sites_solution_hydrogens geom
_atom_sites_solution_primary direct
_atom_sites_solution_secondary difmap
_audit_creation_method SHELXL-97
_cell_angle_alpha 90.00
_cell_angle_beta 91.737(2)
_cell_angle_gamma 90.00
_cell_formula_units_Z 4
_cell_length_a 10.2380(4)
_cell_length_b 9.7480(5)
_cell_length_c 26.7790(14)
_cell_measurement_reflns_used 82072
_cell_measurement_temperature 200(2)
_cell_measurement_theta_max 25.028
_cell_measurement_theta_min 1.697
_cell_volume 2671.3(2)
_computing_cell_refinement 'HKL Scalepack (Otwinowski & Minor 1997)'
_computing_data_collection 'Collect (Nonius BV, 1997-2000)'
_computing_data_reduction 'HKL Denzo and Scalepack (Otwinowski & Minor 19'
_computing_molecular_graphics 'Ortep-3 for Windows (Farrugia, 1997)'
_computing_publication_material 'WinGX publication routines (Farrugia, 1999)'
_computing_structure_refinement 'SHELXL-97 (Sheldrick, 1997)'
_computing_structure_solution 'SHELXS-86 (Sheldrick, 1986)'
_diffrn_ambient_temperature 200(2)
_diffrn_detector_area_resol_mean 9
_diffrn_measured_fraction_theta_full 0.979
_diffrn_measured_fraction_theta_max 0.979
_diffrn_measurement_device_type KappaCCD
_diffrn_measurement_method 'CCD rotation images, thick slices'
_diffrn_radiation_monochromator graphite
_diffrn_radiation_source 'fine-focus sealed tube'
_diffrn_radiation_type MoK\a
_diffrn_radiation_wavelength 0.71073
_diffrn_reflns_av_R_equivalents 0.0828
_diffrn_reflns_av_sigmaI/netI 0.0932
_diffrn_reflns_limit_h_max 11
_diffrn_reflns_limit_h_min -12
_diffrn_reflns_limit_k_max 11
_diffrn_reflns_limit_k_min -11
_diffrn_reflns_limit_l_max 31
_diffrn_reflns_limit_l_min -31
_diffrn_reflns_number 13566
_diffrn_reflns_theta_full 25.03
_diffrn_reflns_theta_max 25.03
_diffrn_reflns_theta_min 2.11
_exptl_absorpt_coefficient_mu 0.809
_exptl_absorpt_correction_T_max 0.9531
_exptl_absorpt_correction_T_min 0.8349
_exptl_absorpt_correction_type multi-scan
_exptl_absorpt_process_details
;
 ?
;
_exptl_crystal_colour yelow
_exptl_crystal_density_diffrn 1.321
_exptl_crystal_density_method 'not measured'
_exptl_crystal_description prism
_exptl_crystal_F_000 1112
_exptl_crystal_size_max 0.26
_exptl_crystal_size_mid 0.22
_exptl_crystal_size_min 0.06
_refine_diff_density_max 0.478
_refine_diff_density_min -0.429
_refine_diff_density_rms 0.103
_refine_ls_extinction_method none
_refine_ls_goodness_of_fit_ref 1.057
_refine_ls_hydrogen_treatment fixed
_refine_ls_matrix_type full
_refine_ls_number_parameters 325
_refine_ls_number_reflns 4291
_refine_ls_number_restraints 0
_refine_ls_restrained_S_all 1.057
_refine_ls_R_factor_all 0.1099
_refine_ls_R_factor_gt 0.0617
_refine_ls_shift/su_max 0.000
_refine_ls_shift/su_mean 0.000
_refine_ls_structure_factor_coef Fsqd
_refine_ls_weighting_details 'calc w=1/[\s^2^(Fo^2^)+(0.0821P)^2^+0.0000P] where P=(Fo^2^+2Fc^2^)/3'
_refine_ls_weighting_scheme calc
_refine_ls_wR_factor_gt 0.1372
_refine_ls_wR_factor_ref 0.1619
_reflns_number_gt 2770
_reflns_number_total 4291
_reflns_threshold_expression >2sigma(I)
_cod_data_source_file ic701836j-file003_9.cif
_cod_data_source_block 4148
_cod_original_sg_symbol_H-M 'P 21/n'
_cod_database_code 4304357

loop_
_symmetry_equiv_pos_as_xyz
'x, y, z'
'-x+1/2, y+1/2, -z+1/2'
'-x, -y, -z'
'x-1/2, -y-1/2, z-1/2'

loop_
_atom_site_label
_atom_site_type_symbol
_atom_site_fract_x
_atom_site_fract_y
_atom_site_fract_z
_atom_site_U_iso_or_equiv
_atom_site_adp_type
_atom_site_occupancy
_atom_site_symmetry_multiplicity
_atom_site_calc_flag
_atom_site_refinement_flags
_atom_site_disorder_assembly
_atom_site_disorder_group
Ni1 Ni 0.99471(6) 0.02923(7) 0.18841(2) 0.0346(2) Uani 1 1 d . . .
P1 P 1.05838(14) 0.17437(13) 0.13394(5) 0.0357(4) Uani 1 1 d . . .
N1 N 1.0328(4) 0.1743(4) 0.23775(13) 0.0353(10) Uani 1 1 d . . .
N2 N 0.9530(4) -0.1063(4) 0.23865(13) 0.0325(10) Uani 1 1 d . . .
C1 C 1.2118(5) 0.1324(5) 0.10381(17) 0.0371(13) Uani 1 1 d . . .
C2 C 1.2772(5) 0.0093(6) 0.11353(18) 0.0405(13) Uani 1 1 d . . .
H2 H 1.2373 -0.0593 0.1338 0.049 Uiso 1 1 d R . .
C3 C 1.3973(6) -0.0149(6) 0.0939(2) 0.0514(15) Uani 1 1 d . . .
H3 H 1.4421 -0.0993 0.1013 0.062 Uiso 1 1 d R . .
C4 C 1.4546(6) 0.0794(6) 0.0639(2) 0.0526(15) Uani 1 1 d . . .
H4 H 1.5384 0.0607 0.0503 0.063 Uiso 1 1 d R . .
C5 C 1.3918(6) 0.2010(7) 0.0532(2) 0.0536(16) Uani 1 1 d . . .
H5 H 1.4318 0.2667 0.0318 0.064 Uiso 1 1 d R . .
C6 C 1.2707(5) 0.2279(6) 0.07294(18) 0.0462(14) Uani 1 1 d . . .
H6 H 1.2253 0.3123 0.0660 0.055 Uiso 1 1 d R . .
C7 C 0.9479(5) 0.2192(5) 0.08162(17) 0.0348(12) Uani 1 1 d . . .
C8 C 0.9589(5) 0.1622(5) 0.03460(18) 0.0426(14) Uani 1 1 d . . .
H8 H 1.0337 0.1067 0.0278 0.051 Uiso 1 1 d R . .
C9 C 0.8650(6) 0.1833(6) -0.0027(2) 0.0496(15) Uani 1 1 d . . .
H9 H 0.8741 0.1407 -0.0348 0.060 Uiso 1 1 d R . .
C10 C 0.7581(6) 0.2645(6) 0.0068(2) 0.0506(15) Uani 1 1 d . . .
H10 H 0.6913 0.2803 -0.0185 0.061 Uiso 1 1 d R . .
C11 C 0.7461(6) 0.3244(5) 0.0530(2) 0.0507(15) Uani 1 1 d . . .
H11 H 0.6716 0.3809 0.0594 0.061 Uiso 1 1 d R . .
C12 C 0.8424(5) 0.3047(5) 0.09019(19) 0.0416(14) Uani 1 1 d . . .
H12 H 0.8345 0.3490 0.1220 0.050 Uiso 1 1 d R . .
C13 C 1.0831(5) 0.3202(5) 0.17065(17) 0.0382(13) Uani 1 1 d . . .
H13 H 1.1056 0.4054 0.1551 0.046 Uiso 1 1 d R . .
C14 C 1.0683(5) 0.3007(5) 0.22075(18) 0.0379(13) Uani 1 1 d . . .
C15 C 1.0815(6) 0.4194(5) 0.25666(19) 0.0508(15) Uani 1 1 d . . .
H15A H 1.1077 0.4989 0.2383 0.061 Uiso 1 1 d R . .
H15B H 1.1459 0.3996 0.2824 0.061 Uiso 1 1 d R . .
H15C H 0.9988 0.4368 0.2715 0.061 Uiso 1 1 d R . .
C16 C 1.0371(5) 0.1502(5) 0.29041(18) 0.0350(12) Uani 1 1 d . . .
C17 C 0.9226(5) 0.1246(5) 0.31555(18) 0.0400(13) Uani 1 1 d . . .
H17 H 0.8395 0.1302 0.2980 0.048 Uiso 1 1 d R . .
C18 C 0.9264(6) 0.0923(5) 0.3658(2) 0.0459(14) Uani 1 1 d . . .
H18 H 0.8460 0.0736 0.3820 0.055 Uiso 1 1 d R . .
C19 C 1.0431(6) 0.0858(6) 0.3923(2) 0.0498(15) Uani 1 1 d . . .
H19 H 1.0444 0.0620 0.4271 0.060 Uiso 1 1 d R . .
C20 C 1.1562(6) 0.1126(6) 0.36771(19) 0.0494(15) Uani 1 1 d . . .
H20 H 1.2396 0.1082 0.3850 0.059 Uiso 1 1 d R . .
C21 C 1.1550(5) 0.1441(5) 0.31760(18) 0.0383(13) Uani 1 1 d . . .
H21 H 1.2347 0.1665 0.3014 0.046 Uiso 1 1 d R . .
C22 C 0.8306(5) -0.1487(5) 0.24571(18) 0.0409(13) Uani 1 1 d . . .
H22 H 0.7614 -0.1205 0.2230 0.049 Uiso 1 1 d R . .
C23 C 0.8003(6) -0.2366(6) 0.28385(19) 0.0488(15) Uani 1 1 d . . .
H23 H 0.7105 -0.2610 0.2882 0.059 Uiso 1 1 d R . .
C24 C 0.8984(6) -0.2855(6) 0.3151(2) 0.0505(15) Uani 1 1 d . . .
H24 H 0.8788 -0.3463 0.3421 0.061 Uiso 1 1 d R . .
C25 C 1.0231(6) -0.2446(5) 0.30770(18) 0.0451(14) Uani 1 1 d . . .
H25 H 1.0938 -0.2796 0.3284 0.054 Uiso 1 1 d R . .
C26 C 1.0477(5) -0.1541(5) 0.26928(18) 0.0363(13) Uani 1 1 d . . .
H26 H 1.1363 -0.1249 0.2652 0.044 Uiso 1 1 d R . .
C27 C 0.9401(5) -0.0997(5) 0.13735(17) 0.0362(13) Uani 1 1 d . . .
C28 C 0.9996(6) -0.2273(6) 0.13344(19) 0.0446(14) Uani 1 1 d . . .
H28 H 1.0734 -0.2491 0.1550 0.054 Uiso 1 1 d R . .
C29 C 0.9555(6) -0.3234(6) 0.0987(2) 0.0506(15) Uani 1 1 d . . .
H29 H 0.9972 -0.4110 0.0957 0.061 Uiso 1 1 d R . .
C30 C 0.8506(6) -0.2951(6) 0.06745(19) 0.0478(15) Uani 1 1 d . . .
H30 H 0.8216 -0.3611 0.0430 0.057 Uiso 1 1 d R . .
C31 C 0.7877(6) -0.1707(6) 0.0716(2) 0.0472(14) Uani 1 1 d . . .
H31 H 0.7115 -0.1529 0.0508 0.057 Uiso 1 1 d R . .
C32 C 0.8324(5) -0.0746(6) 0.10610(19) 0.0429(14) Uani 1 1 d . . .
H32 H 0.7908 0.0135 0.1078 0.051 Uiso 1 1 d R . .

loop_
_atom_site_aniso_label
_atom_site_aniso_U_11
_atom_site_aniso_U_22
_atom_site_aniso_U_33
_atom_site_aniso_U_23
_atom_site_aniso_U_13
_atom_site_aniso_U_12
Ni1 0.0322(4) 0.0367(4) 0.0346(4) 0.0005(3) -0.0018(3) -0.0024(3)
P1 0.0371(9) 0.0345(8) 0.0352(7) 0.0003(6) -0.0006(6) -0.0029(6)
N1 0.034(3) 0.038(3) 0.034(2) -0.0027(19) -0.0026(19) -0.003(2)
N2 0.029(3) 0.037(2) 0.031(2) -0.0024(19) -0.0027(19) -0.003(2)
C1 0.035(3) 0.042(3) 0.034(3) -0.004(2) -0.005(2) -0.005(3)
C2 0.033(3) 0.045(4) 0.043(3) -0.003(3) -0.001(3) -0.007(3)
C3 0.041(4) 0.053(4) 0.060(4) -0.010(3) -0.006(3) 0.001(3)
C4 0.037(4) 0.065(4) 0.056(4) -0.012(3) 0.003(3) -0.004(3)
C5 0.042(4) 0.070(4) 0.050(3) 0.001(3) 0.008(3) -0.013(3)
C6 0.041(4) 0.050(4) 0.047(3) 0.004(3) -0.004(3) -0.001(3)
C7 0.034(3) 0.036(3) 0.034(3) 0.003(2) 0.001(2) -0.006(3)
C8 0.041(4) 0.046(4) 0.041(3) 0.003(3) 0.004(3) 0.001(3)
C9 0.056(4) 0.055(4) 0.038(3) 0.003(3) 0.000(3) -0.003(3)
C10 0.046(4) 0.056(4) 0.048(3) 0.007(3) -0.016(3) -0.001(3)
C11 0.046(4) 0.042(3) 0.064(4) 0.003(3) -0.002(3) 0.005(3)
C12 0.043(4) 0.041(3) 0.041(3) -0.006(2) 0.001(3) -0.001(3)
C13 0.045(4) 0.033(3) 0.036(3) 0.006(2) -0.001(2) -0.008(3)
C14 0.024(3) 0.040(3) 0.049(3) -0.002(3) -0.004(2) -0.001(3)
C15 0.057(4) 0.045(3) 0.050(3) -0.008(3) 0.006(3) -0.004(3)
C16 0.034(3) 0.033(3) 0.037(3) 0.002(2) -0.002(2) 0.004(3)
C17 0.035(3) 0.043(3) 0.042(3) -0.001(2) -0.002(3) 0.005(3)
C18 0.052(4) 0.039(3) 0.048(3) 0.000(3) 0.008(3) 0.003(3)
C19 0.062(5) 0.048(4) 0.040(3) 0.003(3) 0.003(3) -0.003(3)
C20 0.054(4) 0.055(4) 0.038(3) 0.001(3) -0.014(3) -0.003(3)
C21 0.033(3) 0.041(3) 0.041(3) -0.007(2) -0.004(2) -0.005(3)
C22 0.031(3) 0.052(4) 0.039(3) -0.002(3) -0.007(2) -0.006(3)
C23 0.040(4) 0.064(4) 0.042(3) 0.001(3) 0.000(3) -0.022(3)
C24 0.056(4) 0.051(4) 0.044(3) 0.003(3) 0.000(3) -0.012(3)
C25 0.049(4) 0.043(3) 0.043(3) 0.004(3) -0.007(3) 0.003(3)
C26 0.030(3) 0.036(3) 0.043(3) -0.005(2) -0.004(3) -0.005(3)
C27 0.040(3) 0.033(3) 0.036(3) 0.001(2) 0.002(2) -0.002(3)
C28 0.039(4) 0.047(4) 0.048(3) 0.000(3) -0.006(3) -0.001(3)
C29 0.055(4) 0.039(3) 0.058(4) -0.007(3) 0.011(3) -0.002(3)
C30 0.057(4) 0.046(4) 0.041(3) -0.008(3) 0.000(3) -0.018(3)
C31 0.048(4) 0.044(4) 0.049(3) -0.003(3) -0.004(3) -0.007(3)
C32 0.041(4) 0.043(3) 0.045(3) 0.001(3) 0.000(3) 0.000(3)

loop_
_atom_type_symbol
_atom_type_description
_atom_type_scat_dispersion_real
_atom_type_scat_dispersion_imag
_atom_type_scat_source
C C 0.0033 0.0016 'International Tables Vol C Tables 4.2.6.8 and 6.1.1.4'
H H 0.0000 0.0000 'International Tables Vol C Tables 4.2.6.8 and 6.1.1.4'
Ni Ni 0.3393 1.1124 'International Tables Vol C Tables 4.2.6.8 and 6.1.1.4'
N N 0.0061 0.0033 'International Tables Vol C Tables 4.2.6.8 and 6.1.1.4'
P P 0.1023 0.0942 'International Tables Vol C Tables 4.2.6.8 and 6.1.1.4'

loop_
_geom_angle_atom_site_label_1
_geom_angle_atom_site_label_2
_geom_angle_atom_site_label_3
_geom_angle
_geom_angle_site_symmetry_1
_geom_angle_site_symmetry_3
_geom_angle_publ_flag
C27 Ni1 N2 89.01(18) . . ?
C27 Ni1 N1 173.2(2) . . ?
N2 Ni1 N1 93.85(16) . . ?
C27 Ni1 P1 92.02(14) . . ?
N2 Ni1 P1 175.01(13) . . ?
N1 Ni1 P1 85.66(12) . . ?
C13 P1 C7 108.3(2) . . ?
C13 P1 C1 108.6(2) . . ?
C7 P1 C1 103.6(2) . . ?
C13 P1 Ni1 101.30(17) . . ?
C7 P1 Ni1 119.02(16) . . ?
C1 P1 Ni1 115.70(18) . . ?
C14 N1 C16 118.5(4) . . ?
C14 N1 Ni1 118.3(3) . . ?
C16 N1 Ni1 123.0(3) . . ?
C26 N2 C22 118.1(4) . . ?
C26 N2 Ni1 119.5(3) . . ?
C22 N2 Ni1 122.3(3) . . ?
C6 C1 C2 118.1(5) . . ?
C6 C1 P1 120.3(4) . . ?
C2 C1 P1 121.5(4) . . ?
C3 C2 C1 120.5(5) . . ?
C3 C2 H2 119.9 . . ?
C1 C2 H2 119.6 . . ?
C4 C3 C2 121.0(6) . . ?
C4 C3 H3 119.2 . . ?
C2 C3 H3 119.7 . . ?
C3 C4 C5 119.8(6) . . ?
C3 C4 H4 120.0 . . ?
C5 C4 H4 120.2 . . ?
C4 C5 C6 120.1(5) . . ?
C4 C5 H5 119.6 . . ?
C6 C5 H5 120.3 . . ?
C5 C6 C1 120.5(5) . . ?
C5 C6 H6 121.5 . . ?
C1 C6 H6 118.1 . . ?
C8 C7 C12 118.4(5) . . ?
C8 C7 P1 122.4(4) . . ?
C12 C7 P1 118.9(4) . . ?
C9 C8 C7 121.7(5) . . ?
C9 C8 H8 119.2 . . ?
C7 C8 H8 119.1 . . ?
C10 C9 C8 119.3(5) . . ?
C10 C9 H9 120.8 . . ?
C8 C9 H9 119.9 . . ?
C11 C10 C9 120.1(5) . . ?
C11 C10 H10 118.9 . . ?
C9 C10 H10 120.9 . . ?
C10 C11 C12 120.2(5) . . ?
C10 C11 H11 119.8 . . ?
C12 C11 H11 120.0 . . ?
C7 C12 C11 120.1(5) . . ?
C7 C12 H12 120.2 . . ?
C11 C12 H12 119.7 . . ?
C14 C13 P1 115.0(4) . . ?
C14 C13 H13 125.4 . . ?
P1 C13 H13 119.6 . . ?
N1 C14 C13 119.4(5) . . ?
N1 C14 C15 119.9(4) . . ?
C13 C14 C15 120.6(5) . . ?
C14 C15 H15A 108.3 . . ?
C14 C15 H15B 110.5 . . ?
H15A C15 H15B 109.5 . . ?
C14 C15 H15C 109.6 . . ?
H15A C15 H15C 109.5 . . ?
H15B C15 H15C 109.5 . . ?
C17 C16 C21 118.0(5) . . ?
C17 C16 N1 120.4(5) . . ?
C21 C16 N1 121.6(4) . . ?
C18 C17 C16 120.8(5) . . ?
C18 C17 H17 119.2 . . ?
C16 C17 H17 120.0 . . ?
C19 C18 C17 120.9(5) . . ?
C19 C18 H18 120.0 . . ?
C17 C18 H18 119.1 . . ?
C18 C19 C20 118.5(5) . . ?
C18 C19 H19 120.0 . . ?
C20 C19 H19 121.6 . . ?
C19 C20 C21 121.8(6) . . ?
C19 C20 H20 120.7 . . ?
C21 C20 H20 117.5 . . ?
C20 C21 C16 120.1(5) . . ?
C20 C21 H21 120.5 . . ?
C16 C21 H21 119.3 . . ?
N2 C22 C23 122.0(5) . . ?
N2 C22 H22 119.9 . . ?
C23 C22 H22 118.1 . . ?
C24 C23 C22 119.5(5) . . ?
C24 C23 H23 121.7 . . ?
C22 C23 H23 118.8 . . ?
C25 C24 C23 118.8(5) . . ?
C25 C24 H24 120.7 . . ?
C23 C24 H24 120.5 . . ?
C24 C25 C26 119.2(5) . . ?
C24 C25 H25 120.4 . . ?
C26 C25 H25 120.3 . . ?
N2 C26 C25 122.3(5) . . ?
N2 C26 H26 119.9 . . ?
C25 C26 H26 117.8 . . ?
C32 C27 C28 117.1(5) . . ?
C32 C27 Ni1 121.4(4) . . ?
C28 C27 Ni1 121.2(4) . . ?
C29 C28 C27 121.4(5) . . ?
C29 C28 H28 119.3 . . ?
C27 C28 H28 119.4 . . ?
C30 C29 C28 120.5(5) . . ?
C30 C29 H29 118.0 . . ?
C28 C29 H29 121.4 . . ?
C29 C30 C31 119.2(5) . . ?
C29 C30 H30 120.3 . . ?
C31 C30 H30 120.6 . . ?
C30 C31 C32 120.2(5) . . ?
C30 C31 H31 119.0 . . ?
C32 C31 H31 120.8 . . ?
C31 C32 C27 121.6(5) . . ?
C31 C32 H32 119.9 . . ?
C27 C32 H32 118.4 . . ?

loop_
_geom_bond_atom_site_label_1
_geom_bond_atom_site_label_2
_geom_bond_distance
_geom_bond_site_symmetry_2
_geom_bond_publ_flag
Ni1 C27 1.928(5) . ?
Ni1 N2 1.942(4) . ?
Ni1 N1 1.967(4) . ?
Ni1 P1 2.1476(14) . ?
P1 C13 1.742(5) . ?
P1 C7 1.827(5) . ?
P1 C1 1.834(5) . ?
N1 C14 1.366(6) . ?
N1 C16 1.429(6) . ?
N2 C26 1.334(6) . ?
N2 C22 1.339(6) . ?
C1 C6 1.394(7) . ?
C1 C2 1.395(7) . ?
C2 C3 1.373(7) . ?
C2 H2 0.9600 . ?
C3 C4 1.364(7) . ?
C3 H3 0.9601 . ?
C4 C5 1.375(8) . ?
C4 H4 0.9600 . ?
C5 C6 1.386(7) . ?
C5 H5 0.9600 . ?
C6 H6 0.9600 . ?
C7 C8 1.384(6) . ?
C7 C12 1.389(7) . ?
C8 C9 1.381(7) . ?
C8 H8 0.9600 . ?
C9 C10 1.381(8) . ?
C9 H9 0.9600 . ?
C10 C11 1.377(7) . ?
C10 H10 0.9600 . ?
C11 C12 1.394(7) . ?
C11 H11 0.9599 . ?
C12 H12 0.9599 . ?
C13 C14 1.368(6) . ?
C13 H13 0.9600 . ?
C14 C15 1.508(7) . ?
C15 H15A 0.9600 . ?
C15 H15B 0.9600 . ?
C15 H15C 0.9600 . ?
C16 C17 1.392(7) . ?
C16 C21 1.392(7) . ?
C17 C18 1.380(7) . ?
C17 H17 0.9600 . ?
C18 C19 1.373(7) . ?
C18 H18 0.9600 . ?
C19 C20 1.374(8) . ?
C19 H19 0.9599 . ?
C20 C21 1.376(7) . ?
C20 H20 0.9600 . ?
C21 H21 0.9600 . ?
C22 C23 1.376(7) . ?
C22 H22 0.9600 . ?
C23 C24 1.373(7) . ?
C23 H23 0.9600 . ?
C24 C25 1.359(7) . ?
C24 H24 0.9600 . ?
C25 C26 1.384(7) . ?
C25 H25 0.9600 . ?
C26 H26 0.9600 . ?
C27 C32 1.386(7) . ?
C27 C28 1.390(7) . ?
C28 C29 1.385(7) . ?
C28 H28 0.9600 . ?
C29 C30 1.370(8) . ?
C29 H29 0.9600 . ?
C30 C31 1.379(7) . ?
C30 H30 0.9599 . ?
C31 C32 1.385(7) . ?
C31 H31 0.9601 . ?
C32 H32 0.9600 . ?
